data_9016458
loop_
_publ_author_name
'Hejny, C.'
'Sagl, R.'
'Tobbens, D. M.'
'Miletich, R.'
'Wildner, M.'
'Nasdala, L.'
'Ullrich, A.'
'Balic-Zunic T'

_publ_section_title
;
 Crystal-structure properties and the molecular nature of
 hydrostatically compressed realgar
 Note: P = 5.40 GPa
;
_journal_name_full 'Physics and Chemistry of Minerals'
_journal_page_first 399
_journal_page_last 412
_journal_paper_doi 10.1007/s00269-012-0495-y
_journal_volume 39
_journal_year 2012
_chemical_compound_source 'Baia Sprie mine, Romania'
_chemical_formula_sum 'As S'
_chemical_name_mineral Realgar
_space_group_IT_number 14
_symmetry_space_group_name_Hall '-P 2yn'
_symmetry_space_group_name_H-M 'P 1 21/n 1'
_cell_angle_alpha 90
_cell_angle_beta 107.1
_cell_angle_gamma 90
_cell_length_a 8.719
_cell_length_b 12.634
_cell_length_c 6.149
_cell_formula_units_Z 16
_cell_volume 647.405
_database_code_amcsd 0019373
_exptl_crystal_density_diffrn 4.391
_cod_database_code 9016458

loop_
_space_group_symop_operation_xyz
x,y,z
1/2+x,1/2-y,1/2+z
1/2-x,1/2+y,1/2-z
-x,-y,-z

loop_
_atom_site_label
_atom_site_fract_x
_atom_site_fract_y
_atom_site_fract_z
_atom_site_U_iso_or_equiv
As1 0.10460 -0.03065 0.75520 0.01230
As2 0.43560 0.13530 0.85400 0.01300
As3 0.32950 0.12810 0.19340 0.01100
As4 0.02710 0.16490 0.69760 0.01250
S1 0.34290 -0.01990 0.68130 0.01340
S2 0.21070 -0.03180 0.13260 0.01300
S3 0.24170 0.23150 0.61950 0.01670
S4 0.10430 0.22240 0.05850 0.01190

loop_
_cod_related_entry_id
_cod_related_entry_database
_cod_related_entry_code
1 AMCSD 0019373
